data_4113240
loop_
_publ_author_name
'Dongbin Zhao'
'Zhaofu Fei'
'Tilmann J. Geldbach'
'Rosario Scopelliti'
'Paul J. Dyson'

_publ_section_title
;
 Nitrile-Functionalized Pyridinium Ionic Liquids: Synthesis,
 Characterization, and Their Application in Carbon-Carbon Coupling
 Reactions
;
_journal_name_full 'Journal of the American Chemical Society'
_journal_page_first 15876
_journal_page_last 15882
_journal_paper_doi 10.1021/ja0463482
_journal_volume 126
_journal_year 2004
_chemical_formula_sum 'C9 H11 Cl N2'
_chemical_formula_weight 182.65
_chemical_name_systematic
; 
 ? 
;
_space_group_IT_number 14
_symmetry_cell_setting monoclinic
_symmetry_space_group_name_Hall '-P 2ybc'
_symmetry_space_group_name_H-M 'P 1 21/c 1'
_atom_sites_solution_hydrogens geom
_atom_sites_solution_primary direct
_atom_sites_solution_secondary difmap
_audit_creation_method SHELXL-97
_cell_angle_alpha 90.00
_cell_angle_beta 112.46(2)
_cell_angle_gamma 90.00
_cell_formula_units_Z 4
_cell_length_a 8.074(3)
_cell_length_b 12.108(4)
_cell_length_c 10.5053(16)
_cell_measurement_reflns_used 1768
_cell_measurement_temperature 140(2)
_cell_measurement_theta_max 24.40515
_cell_measurement_theta_min 2.61775
_cell_volume 949.1(5)
_computing_cell_refinement 'Oxford Diffraction CrysAlis RED'
_computing_data_collection 'marresearch, mar345'
_computing_data_reduction 'Oxford Diffraction CrysAlis RED'
_computing_molecular_graphics 'Bruker SHELXTL'
_computing_publication_material 'Bruker SHELXTL'
_computing_structure_refinement 'SHELXL-97 (Sheldrick, 1997)'
_computing_structure_solution 'SHELXS-97 (Sheldrick, 1990)'
_diffrn_ambient_temperature 140(2)
_diffrn_measured_fraction_theta_full 0.000
_diffrn_measured_fraction_theta_max 0.966
_diffrn_measurement_device_type 'MAR345 IPDS'
_diffrn_radiation_monochromator graphite
_diffrn_radiation_source 'fine-focus sealed tube'
_diffrn_radiation_type MoK\a
_diffrn_radiation_wavelength 0.71073
_diffrn_reflns_av_R_equivalents 0.0430
_diffrn_reflns_av_sigmaI/netI 0.0358
_diffrn_reflns_limit_h_max 9
_diffrn_reflns_limit_h_min -9
_diffrn_reflns_limit_k_max 14
_diffrn_reflns_limit_k_min -14
_diffrn_reflns_limit_l_max 12
_diffrn_reflns_limit_l_min -11
_diffrn_reflns_number 5684
_diffrn_reflns_theta_full 0.50
_diffrn_reflns_theta_max 25.02
_diffrn_reflns_theta_min 3.21
_exptl_absorpt_coefficient_mu 0.349
_exptl_absorpt_correction_type none
_exptl_crystal_colour colourless
_exptl_crystal_density_diffrn 1.278
_exptl_crystal_description primatic
_exptl_crystal_F_000 384
_exptl_crystal_size_max 0.12
_exptl_crystal_size_mid 0.10
_exptl_crystal_size_min 0.08
_refine_diff_density_max 0.514
_refine_diff_density_min -0.578
_refine_diff_density_rms 0.104
_refine_ls_extinction_coef 0.213(18)
_refine_ls_extinction_expression Fc^*^=kFc[1+0.001xFc^2^\l^3^/sin(2\q)]^-1/4^
_refine_ls_extinction_method SHELXL
_refine_ls_goodness_of_fit_ref 1.093
_refine_ls_hydrogen_treatment mixed
_refine_ls_matrix_type full
_refine_ls_number_parameters 110
_refine_ls_number_reflns 1626
_refine_ls_number_restraints 0
_refine_ls_restrained_S_all 1.093
_refine_ls_R_factor_all 0.0604
_refine_ls_R_factor_gt 0.0528
_refine_ls_shift/su_max 0.001
_refine_ls_shift/su_mean 0.000
_refine_ls_structure_factor_coef Fsqd
_refine_ls_weighting_details 'calc w=1/[\s^2^(Fo^2^)+(0.0987P)^2^+0.0000P] where P=(Fo^2^+2Fc^2^)/3'
_refine_ls_weighting_scheme calc
_refine_ls_wR_factor_gt 0.1301
_refine_ls_wR_factor_ref 0.1398
_reflns_number_gt 1315
_reflns_number_total 1626
_reflns_threshold_expression >2sigma(I)
_cod_data_source_file ja0463482si20040628_090334.cif
_cod_data_source_block Compound1
_cod_database_code 4113240

loop_
_symmetry_equiv_pos_as_xyz
'x, y, z'
'-x, y+1/2, -z+1/2'
'-x, -y, -z'
'x, -y-1/2, z-1/2'

loop_
_atom_site_label
_atom_site_type_symbol
_atom_site_fract_x
_atom_site_fract_y
_atom_site_fract_z
_atom_site_U_iso_or_equiv
_atom_site_adp_type
_atom_site_occupancy
_atom_site_symmetry_multiplicity
_atom_site_calc_flag
_atom_site_refinement_flags
Cl1 Cl 0.81579(7) 1.04953(4) 0.59283(5) 0.0300(3) Uani 1 1 d .
N1 N 0.7636(2) 0.75269(14) 0.75298(17) 0.0252(5) Uani 1 1 d .
N2 N 1.3203(3) 1.08979(19) 1.0163(2) 0.0414(6) Uani 1 1 d .
C1 C 0.6159(3) 0.80789(18) 0.6738(2) 0.0284(5) Uani 1 1 d .
H1 H 0.6266 0.8708 0.6234 0.034 Uiso 1 1 calc R
C2 C 0.4483(3) 0.77397(19) 0.6649(2) 0.0313(5) Uani 1 1 d .
H2 H 0.3437 0.8126 0.6083 0.038 Uiso 1 1 calc R
C3 C 0.4357(3) 0.68259(19) 0.7401(2) 0.0316(6) Uani 1 1 d .
H3 H 0.3217 0.6574 0.7346 0.038 Uiso 1 1 calc R
C4 C 0.5900(3) 0.62826(18) 0.8232(2) 0.0291(5) Uani 1 1 d .
H4 H 0.5827 0.5664 0.8764 0.035 Uiso 1 1 calc R
C5 C 0.7538(3) 0.66423(18) 0.8283(2) 0.0276(5) Uani 1 1 d .
H5 H 0.8601 0.6270 0.8847 0.033 Uiso 1 1 calc R
C6 C 0.9417(3) 0.78957(18) 0.7568(2) 0.0293(5) Uani 1 1 d .
H6A H 0.9271 0.8224 0.6669 0.035 Uiso 1 1 calc R
H6B H 1.0222 0.7249 0.7727 0.035 Uiso 1 1 calc R
C7 C 1.0259(3) 0.87409(19) 0.8703(2) 0.0293(5) Uani 1 1 d .
H7A H 1.0524 0.8397 0.9614 0.035 Uiso 1 1 calc R
H7B H 0.9419 0.9362 0.8596 0.035 Uiso 1 1 calc R
C8 C 1.2000(3) 0.9168(2) 0.8604(2) 0.0328(6) Uani 1 1 d .
H8A H 1.2910 0.8572 0.8881 0.039 Uiso 1 1 calc R
H8B H 1.1767 0.9368 0.7637 0.039 Uiso 1 1 calc R
C9 C 1.2703(3) 1.0135(2) 0.9491(2) 0.0315(6) Uani 1 1 d .

loop_
_atom_site_aniso_label
_atom_site_aniso_U_11
_atom_site_aniso_U_22
_atom_site_aniso_U_33
_atom_site_aniso_U_23
_atom_site_aniso_U_13
_atom_site_aniso_U_12
Cl1 0.0283(4) 0.0240(4) 0.0338(4) 0.00063(19) 0.0074(3) -0.00090(19)
N1 0.0273(10) 0.0222(9) 0.0259(9) -0.0002(7) 0.0099(7) 0.0011(7)
N2 0.0408(13) 0.0450(14) 0.0418(12) -0.0067(10) 0.0195(10) -0.0080(10)
C1 0.0359(13) 0.0234(11) 0.0255(11) 0.0031(8) 0.0113(9) 0.0029(9)
C2 0.0288(12) 0.0301(12) 0.0310(11) 0.0018(9) 0.0069(9) 0.0044(10)
C3 0.0294(12) 0.0337(13) 0.0306(12) -0.0038(9) 0.0100(9) -0.0034(10)
C4 0.0335(13) 0.0248(11) 0.0279(11) 0.0016(8) 0.0104(9) -0.0006(9)
C5 0.0334(13) 0.0224(11) 0.0255(10) 0.0015(8) 0.0098(9) 0.0004(9)
C6 0.0273(12) 0.0256(12) 0.0373(12) 0.0017(9) 0.0149(9) 0.0003(9)
C7 0.0266(12) 0.0309(12) 0.0289(11) 0.0007(9) 0.0089(9) -0.0014(9)
C8 0.0304(13) 0.0320(13) 0.0366(12) 0.0010(9) 0.0136(9) -0.0004(10)
C9 0.0256(12) 0.0391(14) 0.0305(11) 0.0019(10) 0.0114(9) -0.0022(10)

loop_
_atom_type_symbol
_atom_type_description
_atom_type_scat_dispersion_real
_atom_type_scat_dispersion_imag
_atom_type_scat_source
C C 0.0033 0.0016 'International Tables Vol C Tables 4.2.6.8 and 6.1.1.4'
H H 0.0000 0.0000 'International Tables Vol C Tables 4.2.6.8 and 6.1.1.4'
N N 0.0061 0.0033 'International Tables Vol C Tables 4.2.6.8 and 6.1.1.4'
Cl Cl 0.1484 0.1585 'International Tables Vol C Tables 4.2.6.8 and 6.1.1.4'

loop_
_geom_angle_atom_site_label_1
_geom_angle_atom_site_label_2
_geom_angle_atom_site_label_3
_geom_angle
C1 N1 C5 121.4(2)
C1 N1 C6 119.12(18)
C5 N1 C6 119.52(19)
N1 C1 C2 120.6(2)
N1 C1 H1 119.7
C2 C1 H1 119.7
C1 C2 C3 118.8(2)
C1 C2 H2 120.6
C3 C2 H2 120.6
C4 C3 C2 119.6(2)
C4 C3 H3 120.2
C2 C3 H3 120.2
C5 C4 C3 119.7(2)
C5 C4 H4 120.2
C3 C4 H4 120.2
N1 C5 C4 119.9(2)
N1 C5 H5 120.0
C4 C5 H5 120.0
N1 C6 C7 111.15(18)
N1 C6 H6A 109.4
C7 C6 H6A 109.4
N1 C6 H6B 109.4
C7 C6 H6B 109.4
H6A C6 H6B 108.0
C6 C7 C8 108.68(18)
C6 C7 H7A 110.0
C8 C7 H7A 110.0
C6 C7 H7B 110.0
C8 C7 H7B 110.0
H7A C7 H7B 108.3
C9 C8 C7 111.6(2)
C9 C8 H8A 109.3
C7 C8 H8A 109.3
C9 C8 H8B 109.3
C7 C8 H8B 109.3
H8A C8 H8B 108.0
N2 C9 C8 178.1(3)

loop_
_geom_bond_atom_site_label_1
_geom_bond_atom_site_label_2
_geom_bond_distance
N1 C1 1.343(3)
N1 C5 1.352(3)
N1 C6 1.491(3)
N2 C9 1.139(3)
C1 C2 1.383(3)
C1 H1 0.9500
C2 C3 1.386(3)
C2 H2 0.9500
C3 C4 1.384(3)
C3 H3 0.9500
C4 C5 1.374(3)
C4 H4 0.9500
C5 H5 0.9500
C6 C7 1.520(3)
C6 H6A 0.9900
C6 H6B 0.9900
C7 C8 1.537(3)
C7 H7A 0.9900
C7 H7B 0.9900
C8 C9 1.469(3)
C8 H8A 0.9900
C8 H8B 0.9900

loop_
_geom_torsion_atom_site_label_1
_geom_torsion_atom_site_label_2
_geom_torsion_atom_site_label_3
_geom_torsion_atom_site_label_4
_geom_torsion
C5 N1 C1 C2 -1.4(3)
C6 N1 C1 C2 178.19(19)
N1 C1 C2 C3 0.5(3)
C1 C2 C3 C4 0.7(3)
C2 C3 C4 C5 -1.2(3)
C1 N1 C5 C4 0.9(3)
C6 N1 C5 C4 -178.65(19)
C3 C4 C5 N1 0.4(3)
C1 N1 C6 C7 90.0(2)
C5 N1 C6 C7 -90.4(2)
N1 C6 C7 C8 -174.81(18)
C6 C7 C8 C9 169.04(19)
